data_1515740
loop_
_publ_author_name
'Atkinson, Manza B. J.'
'Sokolov, Anatoliy N.'
'Bu\<car, Dejan-Kre\<simir'
'Mariappan, S. V. Santhana'
'Mwangi, Martin T.'
'Tiedman, Michael C.'
'MacGillivray, Leonard R.'

_publ_section_title
;
 Applications of hydrogen-bond-acceptor templates to direct 'in-phase'
 reactivity of a diene diacid in the solid state.
;
_journal_issue 9
_journal_name_full
'Photochemical &amp; photobiological sciences : Official journal of the European Photochemistry Association and the European Society for Photobiology'
_journal_page_first 1384
_journal_page_last 1386
_journal_paper_doi 10.1039/c1pp05077j
_journal_volume 10
_journal_year 2011
_chemical_formula_moiety 'C22 H18 N2 S2, C8 H10 O4'
_chemical_formula_sum 'C30 H28 N2 O4 S2'
_chemical_formula_weight 544.66
_space_group_IT_number 15
_symmetry_cell_setting monoclinic
_symmetry_space_group_name_Hall '-C 2yc'
_symmetry_space_group_name_H-M 'C 1 2/c 1'
_atom_sites_solution_hydrogens geom
_atom_sites_solution_primary direct
_atom_sites_solution_secondary difmap
_audit_creation_date 2009-11-17T11:02:11-00:00
_audit_creation_method 'WinGX routine CIF_UPDATE'
_cell_angle_alpha 90
_cell_angle_beta 95.724(5)
_cell_angle_gamma 90
_cell_formula_units_Z 4
_cell_length_a 12.8295(14)
_cell_length_b 14.5618(16)
_cell_length_c 14.3340(15)
_cell_measurement_reflns_used 6171
_cell_measurement_temperature 150(2)
_cell_measurement_theta_max 27.88
_cell_measurement_theta_min 1.00
_cell_volume 2664.5(5)
_computing_cell_refinement 'HKL Scalepack (Otwinowski & Minor, 1997)'
_computing_data_collection 'Collect (Nonius BV, 1997-2000)'
_computing_data_reduction 'HKL Denzo, Scalepack (Otwinowski & Minor, 1997)'
_computing_molecular_graphics 'SHELXTL v6.1 (Sheldrick, 1997)'
_computing_publication_material 'SHELXTL v6.1 (Sheldrick, 1997)'
_computing_structure_refinement 'SHELXTL v6.1 (Sheldrick, 1997)'
_computing_structure_solution 'SHELXTL v6.1 (Sheldrick, 1997)'
_diffrn_ambient_temperature 150(2)
_diffrn_detector_area_resol_mean 9
_diffrn_measured_fraction_theta_full 0.999
_diffrn_measured_fraction_theta_max 0.999
_diffrn_measurement_device_type KappaCCD
_diffrn_measurement_method 'CCD phi and omega scans'
_diffrn_radiation_monochromator graphite
_diffrn_radiation_type MoK\a
_diffrn_radiation_wavelength 0.71073
_diffrn_reflns_av_R_equivalents 0.0324
_diffrn_reflns_av_unetI/netI 0.026
_diffrn_reflns_limit_h_max 15
_diffrn_reflns_limit_h_min -15
_diffrn_reflns_limit_k_max 17
_diffrn_reflns_limit_k_min -17
_diffrn_reflns_limit_l_max 17
_diffrn_reflns_limit_l_min -17
_diffrn_reflns_number 8919
_diffrn_reflns_theta_full 25
_diffrn_reflns_theta_max 25
_diffrn_reflns_theta_min 2.65
_exptl_absorpt_coefficient_mu 0.24
_exptl_absorpt_correction_T_max 0.990
_exptl_absorpt_correction_T_min 0.966
_exptl_absorpt_correction_type multi-scan
_exptl_absorpt_process_details 'HKL Scalepack (Otwinowski & Minor, 1997)'
_exptl_crystal_colour colorless
_exptl_crystal_density_diffrn 1.358
_exptl_crystal_density_method 'not measured'
_exptl_crystal_description blade
_exptl_crystal_F_000 1144
_exptl_crystal_size_max 0.3
_exptl_crystal_size_mid 0.12
_exptl_crystal_size_min 0.04
_refine_diff_density_max 0.256
_refine_diff_density_min -0.244
_refine_diff_density_rms 0.043
_refine_ls_extinction_method none
_refine_ls_goodness_of_fit_ref 1.053
_refine_ls_hydrogen_treatment constr
_refine_ls_matrix_type full
_refine_ls_number_parameters 174
_refine_ls_number_reflns 2351
_refine_ls_number_restraints 0
_refine_ls_restrained_S_all 1.053
_refine_ls_R_factor_all 0.047
_refine_ls_R_factor_gt 0.0361
_refine_ls_shift/su_max 0
_refine_ls_shift/su_mean 0
_refine_ls_structure_factor_coef Fsqd
_refine_ls_weighting_details 'calc w=1/[\s^2^(Fo^2^)+(0.0531P)^2^+1.7217P] where P=(Fo^2^+2Fc^2^)/3'
_refine_ls_weighting_scheme calc
_refine_ls_wR_factor_gt 0.0946
_refine_ls_wR_factor_ref 0.099
_reflns_number_gt 1956
_reflns_number_total 2351
_reflns_threshold_expression >2\s(I)
_cod_data_source_file c1pp05077j.txt
_cod_data_source_block 1
_cod_original_sg_symbol_H-M 'C 2/c'
_cod_database_code 1515740

loop_
_symmetry_equiv_pos_as_xyz
'x, y, z'
'-x, y, -z+1/2'
'x+1/2, y+1/2, z'
'-x+1/2, y+1/2, -z+1/2'
'-x, -y, -z'
'x, -y, z-1/2'
'-x+1/2, -y+1/2, -z'
'x+1/2, -y+1/2, z-1/2'

loop_
_atom_site_label
_atom_site_type_symbol
_atom_site_fract_x
_atom_site_fract_y
_atom_site_fract_z
_atom_site_U_iso_or_equiv
_atom_site_adp_type
_atom_site_occupancy
_atom_site_symmetry_multiplicity
_atom_site_calc_flag
_atom_site_refinement_flags
C1 C 0.24406(15) 0.31736(13) 0.89507(13) 0.0353(5) Uani 1 1 d .
C2 C 0.24474(14) 0.22956(13) 0.86058(13) 0.0318(4) Uani 1 1 d .
C3 C 0.33914(13) 0.18177(12) 0.86290(12) 0.0276(4) Uani 1 1 d .
C4 C 0.42886(14) 0.22550(13) 0.90423(13) 0.0324(4) Uani 1 1 d .
C5 C 0.42023(15) 0.31421(13) 0.93666(13) 0.0347(4) Uani 1 1 d .
C6 C 0.46512(14) 0.02701(13) 0.84597(14) 0.0331(4) Uani 1 1 d .
C7 C 0.48028(13) -0.06156(12) 0.79523(13) 0.0292(4) Uani 1 1 d .
C8 C 0.45840(13) -0.14339(12) 0.83549(13) 0.0286(4) Uani 1 1 d .
C9 C 0.47704(13) -0.22867(12) 0.79314(13) 0.0279(4) Uani 1 1 d .
C10 C 0.45338(14) -0.31425(13) 0.83345(14) 0.0330(4) Uani 1 1 d .
C11 C 0.47615(15) -0.39492(13) 0.79200(14) 0.0388(5) Uani 1 1 d .
C12 C 0.27247(14) 0.57075(12) 1.01826(13) 0.0317(4) Uani 1 1 d .
C13 C 0.29745(13) 0.65383(13) 1.07870(13) 0.0310(4) Uani 1 1 d .
C14 C 0.27473(13) 0.73855(13) 1.04638(13) 0.0311(4) Uani 1 1 d .
C15 C 0.35099(16) 0.63543(14) 1.17496(13) 0.0389(5) Uani 1 1 d .
H1 H 0.1804 0.3483 0.8924 0.042 Uiso 1 1 calc R
H1O H 0.3392 0.473 0.9828 0.07 Uiso 1 1 calc R
H2 H 0.1826 0.2021 0.8358 0.038 Uiso 1 1 calc R
H4 H 0.4932 0.1955 0.9098 0.039 Uiso 1 1 calc R
H5 H 0.4808 0.3431 0.9631 0.042 Uiso 1 1 calc R
H6A H 0.5188 0.0706 0.8326 0.04 Uiso 1 1 calc R
H6B H 0.4715 0.0161 0.9131 0.04 Uiso 1 1 calc R
H8 H 0.4302 -0.143 0.8928 0.034 Uiso 1 1 calc R
H10 H 0.4218 -0.3152 0.8891 0.04 Uiso 1 1 calc R
H11 H 0.46 -0.4503 0.8195 0.047 Uiso 1 1 calc R
H14 H 0.2922 0.7872 1.087 0.037 Uiso 1 1 calc R
H15A H 0.367 0.6927 1.2064 0.058 Uiso 1 1 calc R
H15B H 0.4146 0.602 1.1697 0.058 Uiso 1 1 calc R
H15C H 0.3055 0.5999 1.2102 0.058 Uiso 1 1 calc R
N1 N 0.33062(12) 0.36094(11) 0.93245(11) 0.0345(4) Uani 1 1 d .
O1 O 0.35502(10) 0.51836(10) 1.01509(11) 0.0465(4) Uani 1 1 d .
O2 O 0.18618(10) 0.55426(9) 0.97922(10) 0.0412(4) Uani 1 1 d .
S1 S 0.33624(3) 0.07399(3) 0.80861(4) 0.03425(17) Uani 1 1 d .

loop_
_atom_site_aniso_label
_atom_site_aniso_U_11
_atom_site_aniso_U_22
_atom_site_aniso_U_33
_atom_site_aniso_U_23
_atom_site_aniso_U_13
_atom_site_aniso_U_12
C1 0.0327(10) 0.0345(11) 0.0386(11) 0.0020(8) 0.0029(8) 0.0082(8)
C2 0.0266(9) 0.0311(10) 0.0371(10) 0.0006(8) 0.0004(7) 0.0014(7)
C3 0.0290(9) 0.0241(9) 0.0300(9) 0.0019(7) 0.0038(7) 0.0004(7)
C4 0.0271(9) 0.0301(10) 0.0396(11) -0.0029(8) 0.0009(8) 0.0029(7)
C5 0.0327(10) 0.0348(11) 0.0359(11) -0.0047(9) -0.0001(8) -0.0013(8)
C6 0.0279(9) 0.0280(10) 0.0427(11) -0.0027(8) -0.0008(8) 0.0045(7)
C7 0.0211(8) 0.0281(10) 0.0374(10) -0.0013(8) -0.0014(7) 0.0033(7)
C8 0.0234(9) 0.0312(10) 0.0314(10) 0.0004(8) 0.0030(7) 0.0028(7)
C9 0.0207(8) 0.0266(10) 0.0357(10) 0.0006(8) -0.0006(7) 0.0008(7)
C10 0.0286(9) 0.0319(11) 0.0383(11) 0.0050(8) 0.0024(8) 0.0017(7)
C11 0.0386(11) 0.0256(10) 0.0514(12) 0.0067(9) 0.0001(9) -0.0020(8)
C12 0.0322(10) 0.0270(10) 0.0362(10) -0.0007(8) 0.0057(8) -0.0003(8)
C13 0.0249(9) 0.0303(10) 0.0383(10) -0.0051(8) 0.0057(7) -0.0003(7)
C14 0.0250(9) 0.0281(10) 0.0408(11) -0.0087(8) 0.0056(7) -0.0003(7)
C15 0.0454(12) 0.0341(11) 0.0367(11) -0.0054(9) 0.0018(9) -0.0016(9)
N1 0.0389(9) 0.0295(9) 0.0352(9) -0.0028(7) 0.0035(7) 0.0033(7)
O1 0.0379(8) 0.0344(8) 0.0665(10) -0.0199(7) 0.0024(7) 0.0041(6)
O2 0.0377(8) 0.0361(8) 0.0482(9) -0.0069(6) -0.0040(6) -0.0029(6)
S1 0.0264(3) 0.0252(3) 0.0500(3) -0.0055(2) -0.0019(2) 0.00140(18)

loop_
_atom_type_symbol
_atom_type_description
_atom_type_scat_dispersion_real
_atom_type_scat_dispersion_imag
_atom_type_scat_source
C C 0.0033 0.0016 'International Tables Vol C Tables 4.2.6.8 and 6.1.1.4'
H H 0 0 'International Tables Vol C Tables 4.2.6.8 and 6.1.1.4'
N N 0.0061 0.0033 'International Tables Vol C Tables 4.2.6.8 and 6.1.1.4'
O O 0.0106 0.006 'International Tables Vol C Tables 4.2.6.8 and 6.1.1.4'
S S 0.1246 0.1234 'International Tables Vol C Tables 4.2.6.8 and 6.1.1.4'

loop_
_geom_angle_atom_site_label_1
_geom_angle_atom_site_label_2
_geom_angle_atom_site_label_3
_geom_angle
_geom_angle_site_symmetry_1
_geom_angle_site_symmetry_3
C1 C2 C3 119.57(17) . .
C1 C2 H2 120.2 . .
C2 C1 H1 118.3 . .
C2 C3 C4 117.41(16) . .
C2 C3 S1 117.19(13) . .
C3 C2 H2 120.2 . .
C3 C4 H4 120.7 . .
C3 S1 C6 103.17(8) . .
C4 C3 S1 125.33(14) . .
C4 C5 H5 118 . .
C5 C4 C3 118.66(16) . .
C5 C4 H4 120.7 . .
C5 N1 C1 116.88(16) . .
C7 C6 H6A 109.7 . .
C7 C6 H6B 109.7 . .
C7 C6 S1 109.75(12) . .
C7 C7 C6 120.70(10) 2_656 .
C7 C8 C9 122.32(16) . .
C7 C8 H8 118.8 . .
C8 C7 C6 120.16(17) . .
C8 C7 C7 119.13(11) . 2_656
C8 C9 C10 122.99(16) . .
C8 C9 C9 118.44(10) . 2_656
C9 C10 H10 119.5 . .
C9 C8 H8 118.8 . .
C10 C11 C11 120.34(12) . 2_656
C10 C11 H11 119.8 . .
C10 C9 C9 118.56(11) . 2_656
C11 C10 C9 121.07(17) . .
C11 C10 H10 119.5 . .
C11 C11 H11 119.8 2_656 .
C12 O1 H1O 109.5 . .
C13 C14 C14 126.0(2) . 7_567
C13 C14 H14 117 . .
C13 C15 H15A 109.5 . .
C13 C15 H15B 109.5 . .
C13 C15 H15C 109.5 . .
C14 C13 C12 121.00(17) . .
C14 C13 C15 123.06(17) . .
C14 C14 H14 117 7_567 .
C15 C13 C12 115.92(16) . .
H6A C6 H6B 108.2 . .
H15A C15 H15B 109.5 . .
H15A C15 H15C 109.5 . .
H15B C15 H15C 109.5 . .
N1 C1 C2 123.34(17) . .
N1 C1 H1 118.3 . .
N1 C5 C4 124.08(17) . .
N1 C5 H5 118 . .
O1 C12 C13 111.22(15) . .
O2 C12 C13 123.85(17) . .
O2 C12 O1 124.91(17) . .
S1 C6 H6A 109.7 . .
S1 C6 H6B 109.7 . .

loop_
_geom_bond_atom_site_label_1
_geom_bond_atom_site_label_2
_geom_bond_distance
_geom_bond_site_symmetry_2
C1 H1 0.93 .
C2 C1 1.371(3) .
C2 H2 0.93 .
C3 C2 1.394(2) .
C3 C4 1.395(2) .
C4 C5 1.381(3) .
C4 H4 0.93 .
C5 H5 0.93 .
C6 H6A 0.97 .
C6 H6B 0.97 .
C7 C6 1.503(2) .
C7 C7 1.438(4) 2_656
C7 C8 1.365(2) .
C8 C9 1.413(2) .
C8 H8 0.93 .
C9 C10 1.419(3) .
C9 C9 1.422(4) 2_656
C10 C11 1.361(3) .
C10 H10 0.93 .
C11 C11 1.404(4) 2_656
C11 H11 0.93 .
C12 C13 1.504(3) .
C13 C15 1.503(3) .
C14 C13 1.340(3) .
C14 C14 1.454(4) 7_567
C14 H14 0.93 .
C15 H15A 0.96 .
C15 H15B 0.96 .
C15 H15C 0.96 .
N1 C1 1.343(3) .
N1 C5 1.332(2) .
O1 C12 1.310(2) .
O1 H1O 0.82 .
O2 C12 1.214(2) .
S1 C3 1.7506(18) .
S1 C6 1.8199(18) .
